data_7018488
loop_
_publ_author_name
'Wan, Da-Wei'
'Gao, Yan-Shan'
'Li, Jun-Fang'
'Shen, Qi'
'Sun, Xiu-Li'
'Tang, Yong'

_publ_section_title
;
 Synthesis, structure, and ethylene polymerization behavior of nickel
 complexes based on benzoylmethylenetri(2-alkoxylphenyl)phosphorane.
;
_journal_issue 15
_journal_name_full 'Dalton transactions (Cambridge, England : 2003)'
_journal_page_first 4552
_journal_page_last 4557
_journal_paper_doi 10.1039/c2dt12052f
_journal_volume 41
_journal_year 2012
_chemical_formula_sum 'C53 H54 Ni O4 P2'
_chemical_formula_weight 875.61
_chemical_name_systematic
;
?
;
_space_group_IT_number 14
_symmetry_cell_setting monoclinic
_symmetry_space_group_name_Hall '-P 2ybc'
_symmetry_space_group_name_H-M 'P 1 21/c 1'
_atom_sites_solution_hydrogens geom
_atom_sites_solution_primary direct
_atom_sites_solution_secondary difmap
_audit_creation_method SHELXL-97
_cell_angle_alpha 90.00
_cell_angle_beta 97.551(2)
_cell_angle_gamma 90.00
_cell_formula_units_Z 4
_cell_length_a 17.5838(15)
_cell_length_b 13.0885(11)
_cell_length_c 20.7174(18)
_cell_measurement_reflns_used 2611
_cell_measurement_temperature 293(2)
_cell_measurement_theta_max 38.641
_cell_measurement_theta_min 4.505
_cell_volume 4726.7(7)
_computing_cell_refinement 'Bruker SMART'
_computing_data_collection 'Bruker SMART'
_computing_data_reduction 'Bruker SHELXTL'
_computing_molecular_graphics 'Bruker SHELXTL'
_computing_publication_material 'Bruker SHELXTL'
_computing_structure_refinement 'SHELXL-97 (Sheldrick, 1997)'
_computing_structure_solution 'SHELXS-97 (Sheldrick, 1990)'
_diffrn_ambient_temperature 293(2)
_diffrn_measured_fraction_theta_full 0.997
_diffrn_measured_fraction_theta_max 0.997
_diffrn_measurement_device_type 'CCD area detector'
_diffrn_measurement_method 'phi and omega scans'
_diffrn_radiation_monochromator graphite
_diffrn_radiation_source 'fine-focus sealed tube'
_diffrn_radiation_type MoK\a
_diffrn_radiation_wavelength 0.71073
_diffrn_reflns_av_R_equivalents 0.0916
_diffrn_reflns_av_sigmaI/netI 0.1441
_diffrn_reflns_limit_h_max 21
_diffrn_reflns_limit_h_min -20
_diffrn_reflns_limit_k_max 15
_diffrn_reflns_limit_k_min -15
_diffrn_reflns_limit_l_max 25
_diffrn_reflns_limit_l_min -24
_diffrn_reflns_number 24458
_diffrn_reflns_theta_full 25.50
_diffrn_reflns_theta_max 25.50
_diffrn_reflns_theta_min 1.85
_exptl_absorpt_coefficient_mu 0.522
_exptl_absorpt_correction_T_max 1.00000
_exptl_absorpt_correction_T_min 0.68879
_exptl_absorpt_correction_type empirical
_exptl_absorpt_process_details sadabs
_exptl_crystal_colour green
_exptl_crystal_density_diffrn 1.230
_exptl_crystal_density_method 'not measured'
_exptl_crystal_description prismatic
_exptl_crystal_F_000 1848
_exptl_crystal_size_max 0.223
_exptl_crystal_size_mid 0.215
_exptl_crystal_size_min 0.092
_refine_diff_density_max 0.687
_refine_diff_density_min -0.213
_refine_diff_density_rms 0.059
_refine_ls_extinction_method none
_refine_ls_goodness_of_fit_ref 0.864
_refine_ls_hydrogen_treatment constr
_refine_ls_matrix_type full
_refine_ls_number_parameters 547
_refine_ls_number_reflns 8783
_refine_ls_number_restraints 0
_refine_ls_restrained_S_all 0.864
_refine_ls_R_factor_all 0.1187
_refine_ls_R_factor_gt 0.0555
_refine_ls_shift/su_max 0.001
_refine_ls_shift/su_mean 0.000
_refine_ls_structure_factor_coef Fsqd
_refine_ls_weighting_details 'calc w=1/[\s^2^(Fo^2^)+(0.0509P)^2^+0.0000P] where P=(Fo^2^+2Fc^2^)/3'
_refine_ls_weighting_scheme calc
_refine_ls_wR_factor_gt 0.1275
_refine_ls_wR_factor_ref 0.1400
_reflns_number_gt 4003
_reflns_number_total 8783
_reflns_threshold_expression >2sigma(I)
_cod_data_source_file c2dt12052f.txt
_cod_data_source_block cd201357
_cod_depositor_comments
;
The following automatic conversions were performed:

'_symmetry_cell_setting' value 'Monoclinic' changed to 'monoclinic'
according to /home/saulius/struct/CIF-dictionaries/cif_core.dic
dictionary named 'cif_core.dic' version 2.4.1 from 2010-06-29.

Automatic conversion script
Id: cif_fix_values 1715 2011-07-08 13:25:40Z adriana 
;
_cod_original_sg_symbol_H-M P2(1)/c
_cod_database_code 7018488

loop_
_symmetry_equiv_pos_as_xyz
'x, y, z'
'-x, y+1/2, -z+1/2'
'-x, -y, -z'
'x, -y-1/2, z-1/2'

loop_
_atom_site_label
_atom_site_type_symbol
_atom_site_fract_x
_atom_site_fract_y
_atom_site_fract_z
_atom_site_U_iso_or_equiv
_atom_site_adp_type
_atom_site_occupancy
_atom_site_symmetry_multiplicity
_atom_site_calc_flag
_atom_site_refinement_flags
Ni1 Ni 0.24815(3) 0.88247(4) 0.22015(3) 0.04640(19) Uani 1 1 d .
P1 P 0.18236(7) 1.01969(9) 0.23429(5) 0.0482(3) Uani 1 1 d .
P2 P 0.32101(7) 0.76141(9) 0.18448(6) 0.0507(3) Uani 1 1 d .
O1 O 0.17138(16) 0.8539(2) 0.14871(13) 0.0596(9) Uani 1 1 d .
O2 O 0.27028(19) 0.7657(3) 0.33842(14) 0.0646(9) Uani 1 1 d .
O3 O 0.26709(19) 1.1736(2) 0.32549(16) 0.0769(10) Uani 1 1 d .
O4 O 0.08427(18) 1.1916(2) 0.26333(15) 0.0682(9) Uani 1 1 d .
C1 C 0.1124(3) 0.9162(3) 0.1365(2) 0.0483(11) Uani 1 1 d .
C2 C 0.1063(2) 1.0020(3) 0.17042(19) 0.0520(12) Uani 1 1 d .
H2 H 0.0660 1.0480 0.1613 0.062 Uiso 1 1 calc R
C3 C 0.0529(2) 0.8821(3) 0.08261(19) 0.0471(11) Uani 1 1 d .
C4 C 0.0692(3) 0.8031(4) 0.0419(2) 0.0599(13) Uani 1 1 d .
H4 H 0.1168 0.7710 0.0491 0.072 Uiso 1 1 calc R
C5 C 0.0159(3) 0.7711(4) -0.0093(2) 0.0723(15) Uani 1 1 d .
H5 H 0.0279 0.7184 -0.0363 0.087 Uiso 1 1 calc R
C6 C -0.0543(3) 0.8170(4) -0.0201(3) 0.0756(16) Uani 1 1 d .
H6 H -0.0901 0.7955 -0.0544 0.091 Uiso 1 1 calc R
C7 C -0.0718(3) 0.8945(4) 0.0195(3) 0.0739(15) Uani 1 1 d .
H7 H -0.1196 0.9258 0.0120 0.089 Uiso 1 1 calc R
C8 C -0.0190(3) 0.9266(4) 0.0704(2) 0.0641(14) Uani 1 1 d .
H8 H -0.0319 0.9792 0.0972 0.077 Uiso 1 1 calc R
C9 C 0.3232(3) 0.9056(3) 0.2920(2) 0.0536(12) Uani 1 1 d .
C10 C 0.3788(3) 0.9799(4) 0.2956(3) 0.0818(17) Uani 1 1 d .
H10 H 0.3775 1.0268 0.2617 0.098 Uiso 1 1 calc R
C11 C 0.4364(4) 0.9878(5) 0.3473(4) 0.125(3) Uani 1 1 d .
H11 H 0.4745 1.0371 0.3473 0.150 Uiso 1 1 calc R
C12 C 0.4368(5) 0.9215(7) 0.3988(4) 0.132(3) Uani 1 1 d .
H12 H 0.4753 0.9262 0.4340 0.159 Uiso 1 1 calc R
C13 C 0.3804(4) 0.8479(5) 0.3988(3) 0.094(2) Uani 1 1 d .
H13 H 0.3797 0.8047 0.4343 0.113 Uiso 1 1 calc R
C14 C 0.3251(3) 0.8396(4) 0.3453(2) 0.0655(14) Uani 1 1 d .
C15 C 0.2684(4) 0.6900(5) 0.3886(3) 0.0901(19) Uani 1 1 d .
H15 H 0.3208 0.6693 0.4056 0.108 Uiso 1 1 calc R
C16 C 0.2253(4) 0.6011(5) 0.3584(3) 0.129(3) Uani 1 1 d .
H16A H 0.1724 0.6194 0.3471 0.193 Uiso 1 1 calc R
H16B H 0.2293 0.5452 0.3886 0.193 Uiso 1 1 calc R
H16C H 0.2464 0.5812 0.3198 0.193 Uiso 1 1 calc R
C17 C 0.2284(4) 0.7327(5) 0.4438(3) 0.134(3) Uani 1 1 d .
H17A H 0.2533 0.7946 0.4598 0.201 Uiso 1 1 calc R
H17B H 0.2309 0.6836 0.4784 0.201 Uiso 1 1 calc R
H17C H 0.1756 0.7468 0.4278 0.201 Uiso 1 1 calc R
C18 C 0.2313(2) 1.1375(3) 0.2162(2) 0.0504(12) Uani 1 1 d .
C19 C 0.2322(3) 1.1618(4) 0.1509(2) 0.0685(14) Uani 1 1 d .
H19 H 0.2084 1.1183 0.1189 0.082 Uiso 1 1 calc R
C20 C 0.2677(3) 1.2494(5) 0.1326(3) 0.0874(18) Uani 1 1 d .
H20 H 0.2683 1.2644 0.0888 0.105 Uiso 1 1 calc R
C21 C 0.3016(3) 1.3130(5) 0.1794(3) 0.0934(19) Uani 1 1 d .
H21 H 0.3241 1.3730 0.1671 0.112 Uiso 1 1 calc R
C22 C 0.3035(3) 1.2918(4) 0.2435(3) 0.0864(18) Uani 1 1 d .
H22 H 0.3275 1.3366 0.2746 0.104 Uiso 1 1 calc R
C23 C 0.2696(3) 1.2030(4) 0.2628(3) 0.0629(14) Uani 1 1 d .
C24 C 0.3039(4) 1.2333(5) 0.3782(3) 0.109(2) Uani 1 1 d .
H24 H 0.3544 1.2575 0.3697 0.131 Uiso 1 1 calc R
C25 C 0.3099(4) 1.1598(6) 0.4356(3) 0.155(3) Uani 1 1 d .
H25A H 0.2594 1.1403 0.4437 0.233 Uiso 1 1 calc R
H25B H 0.3362 1.1927 0.4736 0.233 Uiso 1 1 calc R
H25C H 0.3380 1.1001 0.4258 0.233 Uiso 1 1 calc R
C26 C 0.2547(5) 1.3161(6) 0.3904(4) 0.178(4) Uani 1 1 d .
H26A H 0.2319 1.3448 0.3498 0.267 Uiso 1 1 calc R
H26B H 0.2840 1.3676 0.4156 0.267 Uiso 1 1 calc R
H26C H 0.2150 1.2915 0.4141 0.267 Uiso 1 1 calc R
C27 C 0.1382(2) 1.0407(3) 0.3075(2) 0.0456(11) Uani 1 1 d .
C28 C 0.0889(2) 1.1234(4) 0.3134(2) 0.0528(12) Uani 1 1 d .
C29 C 0.0520(3) 1.1333(4) 0.3676(2) 0.0687(14) Uani 1 1 d .
H29 H 0.0200 1.1890 0.3713 0.082 Uiso 1 1 calc R
C30 C 0.0623(3) 1.0613(4) 0.4162(2) 0.0713(15) Uani 1 1 d .
H30 H 0.0372 1.0684 0.4527 0.086 Uiso 1 1 calc R
C31 C 0.1095(3) 0.9788(4) 0.4111(2) 0.0663(14) Uani 1 1 d .
H31 H 0.1159 0.9298 0.4439 0.080 Uiso 1 1 calc R
C32 C 0.1475(2) 0.9691(3) 0.3570(2) 0.0532(12) Uani 1 1 d .
H32 H 0.1798 0.9135 0.3539 0.064 Uiso 1 1 calc R
C33 C 0.0329(3) 1.2778(4) 0.2601(2) 0.0707(15) Uani 1 1 d .
H33 H 0.0313 1.3054 0.3038 0.085 Uiso 1 1 calc R
C34 C -0.0452(4) 1.2392(5) 0.2325(3) 0.136(3) Uani 1 1 d .
H34A H -0.0486 1.2355 0.1859 0.204 Uiso 1 1 calc R
H34B H -0.0837 1.2851 0.2442 0.204 Uiso 1 1 calc R
H34C H -0.0531 1.1725 0.2496 0.204 Uiso 1 1 calc R
C35 C 0.0617(4) 1.3551(5) 0.2190(4) 0.156(3) Uani 1 1 d .
H35A H 0.1129 1.3740 0.2369 0.234 Uiso 1 1 calc R
H35B H 0.0291 1.4141 0.2170 0.234 Uiso 1 1 calc R
H35C H 0.0621 1.3281 0.1759 0.234 Uiso 1 1 calc R
C36 C 0.3947(3) 0.6930(4) 0.2377(2) 0.0558(13) Uani 1 1 d .
C37 C 0.4588(3) 0.7435(4) 0.2677(3) 0.0846(17) Uani 1 1 d .
H37 H 0.4661 0.8120 0.2582 0.102 Uiso 1 1 calc R
C38 C 0.5125(3) 0.6936(6) 0.3118(3) 0.108(2) Uani 1 1 d .
H38 H 0.5556 0.7283 0.3314 0.130 Uiso 1 1 calc R
C39 C 0.5017(4) 0.5926(7) 0.3265(3) 0.113(3) Uani 1 1 d .
H39 H 0.5373 0.5588 0.3562 0.135 Uiso 1 1 calc R
C40 C 0.4391(4) 0.5425(5) 0.2975(3) 0.113(2) Uani 1 1 d .
H40 H 0.4321 0.4741 0.3074 0.135 Uiso 1 1 calc R
C41 C 0.3851(3) 0.5911(4) 0.2533(3) 0.0807(16) Uani 1 1 d .
H41 H 0.3423 0.5554 0.2341 0.097 Uiso 1 1 calc R
C42 C 0.2664(3) 0.6585(3) 0.1423(2) 0.0539(12) Uani 1 1 d .
C43 C 0.2003(3) 0.6300(4) 0.1624(3) 0.0751(15) Uani 1 1 d .
H43 H 0.1829 0.6652 0.1966 0.090 Uiso 1 1 calc R
C44 C 0.1570(4) 0.5495(5) 0.1337(4) 0.107(2) Uani 1 1 d .
H44 H 0.1118 0.5300 0.1492 0.129 Uiso 1 1 calc R
C45 C 0.1815(6) 0.4993(6) 0.0826(4) 0.130(3) Uani 1 1 d .
H45 H 0.1527 0.4458 0.0626 0.156 Uiso 1 1 calc R
C46 C 0.2475(5) 0.5276(6) 0.0613(3) 0.119(3) Uani 1 1 d .
H46 H 0.2639 0.4929 0.0265 0.143 Uiso 1 1 calc R
C47 C 0.2913(4) 0.6070(4) 0.0900(3) 0.0871(17) Uani 1 1 d .
H47 H 0.3367 0.6259 0.0747 0.104 Uiso 1 1 calc R
C48 C 0.3725(3) 0.8176(4) 0.1223(2) 0.0608(13) Uani 1 1 d .
C49 C 0.4395(3) 0.7788(5) 0.1043(3) 0.103(2) Uani 1 1 d .
H49 H 0.4639 0.7243 0.1272 0.124 Uiso 1 1 calc R
C50 C 0.4707(4) 0.8208(7) 0.0522(4) 0.134(3) Uani 1 1 d .
H50 H 0.5159 0.7939 0.0405 0.161 Uiso 1 1 calc R
C51 C 0.4363(5) 0.9009(7) 0.0177(3) 0.125(4) Uani 1 1 d .
H51 H 0.4564 0.9273 -0.0181 0.150 Uiso 1 1 calc R
C52 C 0.3719(5) 0.9409(5) 0.0371(3) 0.111(2) Uani 1 1 d .
H52 H 0.3492 0.9978 0.0156 0.133 Uiso 1 1 calc R
C53 C 0.3392(3) 0.8997(4) 0.0878(3) 0.0775(16) Uani 1 1 d .
H53 H 0.2941 0.9276 0.0991 0.093 Uiso 1 1 calc R

loop_
_atom_site_aniso_label
_atom_site_aniso_U_11
_atom_site_aniso_U_22
_atom_site_aniso_U_33
_atom_site_aniso_U_23
_atom_site_aniso_U_13
_atom_site_aniso_U_12
Ni1 0.0519(4) 0.0428(4) 0.0439(3) 0.0036(3) 0.0041(3) 0.0065(3)
P1 0.0561(8) 0.0416(7) 0.0468(8) 0.0031(6) 0.0057(6) 0.0064(6)
P2 0.0522(8) 0.0487(8) 0.0511(8) 0.0004(6) 0.0064(6) 0.0056(6)
O1 0.058(2) 0.055(2) 0.061(2) -0.0075(16) -0.0076(16) 0.0200(17)
O2 0.079(2) 0.065(2) 0.051(2) 0.0195(17) 0.0105(17) 0.013(2)
O3 0.110(3) 0.068(2) 0.054(2) -0.0057(19) 0.013(2) -0.030(2)
O4 0.083(2) 0.058(2) 0.069(2) 0.0191(18) 0.0284(19) 0.0313(19)
C1 0.056(3) 0.051(3) 0.039(3) 0.009(2) 0.011(2) 0.007(2)
C2 0.057(3) 0.048(3) 0.049(3) 0.002(2) 0.001(2) 0.016(2)
C3 0.051(3) 0.050(3) 0.040(3) 0.002(2) 0.004(2) 0.000(3)
C4 0.063(3) 0.065(4) 0.050(3) -0.001(3) 0.002(3) 0.009(3)
C5 0.082(4) 0.073(4) 0.058(4) -0.011(3) -0.002(3) 0.001(3)
C6 0.075(4) 0.080(4) 0.067(4) 0.002(3) -0.011(3) -0.008(3)
C7 0.056(3) 0.080(4) 0.080(4) 0.001(3) -0.014(3) 0.007(3)
C8 0.062(3) 0.065(4) 0.062(3) 0.002(3) -0.002(3) 0.011(3)
C9 0.054(3) 0.043(3) 0.062(3) 0.000(2) 0.000(2) 0.008(2)
C10 0.071(4) 0.062(4) 0.108(5) 0.005(3) -0.007(4) 0.004(3)
C11 0.087(5) 0.093(6) 0.179(8) -0.027(5) -0.044(6) -0.005(4)
C12 0.123(7) 0.127(7) 0.126(7) -0.039(5) -0.065(6) 0.027(6)
C13 0.111(5) 0.104(5) 0.059(4) -0.011(3) -0.025(4) 0.013(4)
C14 0.071(4) 0.066(4) 0.057(4) -0.005(3) -0.001(3) 0.013(3)
C15 0.116(5) 0.092(5) 0.068(4) 0.041(4) 0.034(4) 0.044(4)
C16 0.169(7) 0.078(5) 0.151(7) 0.053(5) 0.067(6) 0.015(5)
C17 0.177(7) 0.155(7) 0.084(5) 0.050(4) 0.067(5) 0.088(5)
C18 0.056(3) 0.050(3) 0.047(3) 0.010(2) 0.011(2) 0.013(2)
C19 0.072(3) 0.067(4) 0.067(4) 0.020(3) 0.013(3) 0.010(3)
C20 0.093(4) 0.098(5) 0.075(4) 0.044(4) 0.023(4) 0.000(4)
C21 0.104(5) 0.074(5) 0.105(6) 0.026(4) 0.027(4) -0.018(4)
C22 0.102(5) 0.065(4) 0.094(5) 0.011(3) 0.016(4) -0.030(3)
C23 0.068(3) 0.051(3) 0.069(4) 0.005(3) 0.011(3) 0.000(3)
C24 0.167(7) 0.095(5) 0.069(5) -0.018(4) 0.022(4) -0.039(5)
C25 0.225(8) 0.163(7) 0.072(5) -0.010(5) -0.002(5) -0.060(6)
C26 0.264(11) 0.126(7) 0.148(8) -0.063(6) 0.040(7) -0.006(7)
C27 0.050(3) 0.041(3) 0.045(3) 0.001(2) 0.005(2) 0.000(2)
C28 0.061(3) 0.047(3) 0.051(3) 0.002(3) 0.009(2) 0.004(3)
C29 0.081(4) 0.060(4) 0.069(4) 0.004(3) 0.027(3) 0.024(3)
C30 0.093(4) 0.067(4) 0.058(4) 0.003(3) 0.027(3) 0.007(3)
C31 0.083(4) 0.062(4) 0.055(3) 0.007(3) 0.012(3) -0.004(3)
C32 0.059(3) 0.044(3) 0.056(3) 0.001(2) 0.006(3) 0.001(2)
C33 0.077(4) 0.063(4) 0.074(4) 0.013(3) 0.021(3) 0.032(3)
C34 0.106(6) 0.134(7) 0.169(7) 0.044(5) 0.024(5) 0.042(5)
C35 0.145(6) 0.087(5) 0.252(9) 0.089(6) 0.088(6) 0.043(4)
C36 0.052(3) 0.061(4) 0.054(3) -0.005(3) 0.005(2) 0.016(3)
C37 0.061(4) 0.089(4) 0.100(5) 0.002(4) -0.007(3) 0.011(3)
C38 0.068(4) 0.142(7) 0.108(6) 0.007(5) -0.013(4) 0.019(5)
C39 0.083(5) 0.161(8) 0.088(5) 0.012(5) -0.016(4) 0.053(5)
C40 0.115(6) 0.094(5) 0.119(6) 0.029(4) -0.020(5) 0.037(5)
C41 0.078(4) 0.069(4) 0.091(4) 0.008(3) -0.004(3) 0.018(3)
C42 0.054(3) 0.049(3) 0.057(3) 0.002(2) -0.001(3) 0.010(3)
C43 0.090(4) 0.045(3) 0.087(4) 0.003(3) 0.002(3) -0.006(3)
C44 0.090(5) 0.080(5) 0.144(7) 0.029(5) -0.019(5) -0.019(4)
C45 0.177(9) 0.065(5) 0.123(8) 0.019(5) -0.070(7) -0.025(6)
C46 0.192(8) 0.083(6) 0.081(5) -0.022(4) 0.015(6) -0.009(6)
C47 0.128(5) 0.064(4) 0.072(4) -0.010(3) 0.021(4) -0.010(4)
C48 0.060(3) 0.064(4) 0.058(3) -0.007(3) 0.008(3) -0.013(3)
C49 0.076(4) 0.142(6) 0.100(5) -0.008(4) 0.040(4) -0.007(4)
C50 0.101(6) 0.213(10) 0.101(7) -0.027(6) 0.057(5) -0.051(6)
C51 0.153(9) 0.167(9) 0.056(5) -0.011(5) 0.020(5) -0.100(7)
C52 0.154(7) 0.105(6) 0.071(5) 0.011(4) 0.006(5) -0.064(5)
C53 0.095(4) 0.068(4) 0.069(4) 0.005(3) 0.006(3) -0.023(3)

loop_
_atom_type_symbol
_atom_type_description
_atom_type_scat_dispersion_real
_atom_type_scat_dispersion_imag
_atom_type_scat_source
C C 0.0033 0.0016 'International Tables Vol C Tables 4.2.6.8 and 6.1.1.4'
H H 0.0000 0.0000 'International Tables Vol C Tables 4.2.6.8 and 6.1.1.4'
O O 0.0106 0.0060 'International Tables Vol C Tables 4.2.6.8 and 6.1.1.4'
P P 0.1023 0.0942 'International Tables Vol C Tables 4.2.6.8 and 6.1.1.4'
Ni Ni 0.3393 1.1124 'International Tables Vol C Tables 4.2.6.8 and 6.1.1.4'

loop_
_geom_angle_atom_site_label_1
_geom_angle_atom_site_label_2
_geom_angle_atom_site_label_3
_geom_angle
C9 Ni1 O1 177.76(18)
C9 Ni1 P1 95.20(13)
O1 Ni1 P1 86.07(9)
C9 Ni1 P2 90.17(13)
O1 Ni1 P2 88.99(9)
P1 Ni1 P2 166.40(5)
C2 P1 C27 106.32(19)
C2 P1 C18 106.7(2)
C27 P1 C18 107.9(2)
C2 P1 Ni1 98.89(15)
C27 P1 Ni1 122.09(15)
C18 P1 Ni1 113.29(14)
C42 P2 C36 102.5(2)
C42 P2 C48 103.8(2)
C36 P2 C48 104.2(2)
C42 P2 Ni1 113.49(16)
C36 P2 Ni1 122.97(15)
C48 P2 Ni1 107.99(18)
C1 O1 Ni1 119.2(3)
C14 O2 C15 119.8(4)
C23 O3 C24 120.5(4)
C28 O4 C33 121.5(3)
O1 C1 C2 122.3(4)
O1 C1 C3 114.5(4)
C2 C1 C3 123.2(4)
C1 C2 P1 113.5(3)
C1 C2 H2 123.3
P1 C2 H2 123.3
C8 C3 C4 117.3(4)
C8 C3 C1 122.9(4)
C4 C3 C1 119.8(4)
C5 C4 C3 121.2(4)
C5 C4 H4 119.4
C3 C4 H4 119.4
C6 C5 C4 119.9(5)
C6 C5 H5 120.0
C4 C5 H5 120.0
C5 C6 C7 120.0(5)
C5 C6 H6 120.0
C7 C6 H6 120.0
C6 C7 C8 120.3(5)
C6 C7 H7 119.8
C8 C7 H7 119.8
C7 C8 C3 121.2(5)
C7 C8 H8 119.4
C3 C8 H8 119.4
C10 C9 C14 116.9(5)
C10 C9 Ni1 125.2(4)
C14 C9 Ni1 117.8(4)
C9 C10 C11 122.6(6)
C9 C10 H10 118.7
C11 C10 H10 118.7
C12 C11 C10 119.0(7)
C12 C11 H11 120.5
C10 C11 H11 120.5
C11 C12 C13 120.6(7)
C11 C12 H12 119.7
C13 C12 H12 119.7
C14 C13 C12 119.0(6)
C14 C13 H13 120.5
C12 C13 H13 120.5
O2 C14 C13 123.7(5)
O2 C14 C9 114.4(4)
C13 C14 C9 121.8(5)
O2 C15 C16 107.1(5)
O2 C15 C17 110.2(4)
C16 C15 C17 110.1(6)
O2 C15 H15 109.8
C16 C15 H15 109.8
C17 C15 H15 109.8
C15 C16 H16A 109.5
C15 C16 H16B 109.5
H16A C16 H16B 109.5
C15 C16 H16C 109.5
H16A C16 H16C 109.5
H16B C16 H16C 109.5
C15 C17 H17A 109.5
C15 C17 H17B 109.5
H17A C17 H17B 109.5
C15 C17 H17C 109.5
H17A C17 H17C 109.5
H17B C17 H17C 109.5
C19 C18 C23 117.7(5)
C19 C18 P1 117.3(4)
C23 C18 P1 125.0(4)
C20 C19 C18 121.4(5)
C20 C19 H19 119.3
C18 C19 H19 119.3
C21 C20 C19 119.0(5)
C21 C20 H20 120.5
C19 C20 H20 120.5
C22 C21 C20 121.9(6)
C22 C21 H21 119.0
C20 C21 H21 119.0
C21 C22 C23 119.8(6)
C21 C22 H22 120.1
C23 C22 H22 120.1
O3 C23 C22 125.5(5)
O3 C23 C18 114.4(4)
C22 C23 C18 120.1(5)
O3 C24 C26 109.0(6)
O3 C24 C25 103.3(5)
C26 C24 C25 108.8(6)
O3 C24 H24 111.8
C26 C24 H24 111.8
C25 C24 H24 111.8
C24 C25 H25A 109.5
C24 C25 H25B 109.5
H25A C25 H25B 109.5
C24 C25 H25C 109.5
H25A C25 H25C 109.5
H25B C25 H25C 109.5
C24 C26 H26A 109.5
C24 C26 H26B 109.5
H26A C26 H26B 109.5
C24 C26 H26C 109.5
H26A C26 H26C 109.5
H26B C26 H26C 109.5
C32 C27 C28 118.2(4)
C32 C27 P1 119.7(3)
C28 C27 P1 121.9(3)
O4 C28 C29 124.9(4)
O4 C28 C27 114.5(4)
C29 C28 C27 120.5(4)
C30 C29 C28 120.2(5)
C30 C29 H29 119.9
C28 C29 H29 119.9
C29 C30 C31 120.4(5)
C29 C30 H30 119.8
C31 C30 H30 119.8
C30 C31 C32 119.6(5)
C30 C31 H31 120.2
C32 C31 H31 120.2
C27 C32 C31 121.1(4)
C27 C32 H32 119.5
C31 C32 H32 119.5
O4 C33 C35 107.9(4)
O4 C33 C34 106.9(4)
C35 C33 C34 112.4(5)
O4 C33 H33 109.8
C35 C33 H33 109.8
C34 C33 H33 109.8
C33 C34 H34A 109.5
C33 C34 H34B 109.5
H34A C34 H34B 109.5
C33 C34 H34C 109.5
H34A C34 H34C 109.5
H34B C34 H34C 109.5
C33 C35 H35A 109.5
C33 C35 H35B 109.5
H35A C35 H35B 109.5
C33 C35 H35C 109.5
H35A C35 H35C 109.5
H35B C35 H35C 109.5
C37 C36 C41 118.1(5)
C37 C36 P2 120.6(4)
C41 C36 P2 121.0(4)
C36 C37 C38 121.0(6)
C36 C37 H37 119.5
C38 C37 H37 119.5
C39 C38 C37 119.8(7)
C39 C38 H38 120.1
C37 C38 H38 120.1
C40 C39 C38 119.7(7)
C40 C39 H39 120.1
C38 C39 H39 120.1
C39 C40 C41 121.2(7)
C39 C40 H40 119.4
C41 C40 H40 119.4
C40 C41 C36 120.2(6)
C40 C41 H41 119.9
C36 C41 H41 119.9
C43 C42 C47 118.8(5)
C43 C42 P2 118.9(4)
C47 C42 P2 122.3(4)
C42 C43 C44 121.9(6)
C42 C43 H43 119.1
C44 C43 H43 119.1
C45 C44 C43 119.1(7)
C45 C44 H44 120.4
C43 C44 H44 120.4
C46 C45 C44 119.8(8)
C46 C45 H45 120.1
C44 C45 H45 120.1
C45 C46 C47 121.4(8)
C45 C46 H46 119.3
C47 C46 H46 119.3
C46 C47 C42 118.9(6)
C46 C47 H47 120.5
C42 C47 H47 120.5
C53 C48 C49 117.9(5)
C53 C48 P2 117.6(4)
C49 C48 P2 124.3(5)
C48 C49 C50 120.2(7)
C48 C49 H49 119.9
C50 C49 H49 119.9
C51 C50 C49 121.2(8)
C51 C50 H50 119.4
C49 C50 H50 119.4
C52 C51 C50 118.1(8)
C52 C51 H51 120.9
C50 C51 H51 120.9
C51 C52 C53 121.7(8)
C51 C52 H52 119.1
C53 C52 H52 119.1
C52 C53 C48 120.8(6)
C52 C53 H53 119.6
C48 C53 H53 119.6

loop_
_geom_bond_atom_site_label_1
_geom_bond_atom_site_label_2
_geom_bond_distance
Ni1 C9 1.881(5)
Ni1 O1 1.905(3)
Ni1 P1 2.1768(13)
Ni1 P2 2.2243(13)
P1 C2 1.768(4)
P1 C27 1.812(4)
P1 C18 1.828(5)
P2 C42 1.811(5)
P2 C36 1.822(5)
P2 C48 1.824(5)
O1 C1 1.317(4)
O2 C14 1.361(5)
O2 C15 1.440(5)
O3 C23 1.360(5)
O3 C24 1.426(6)
O4 C28 1.362(5)
O4 C33 1.441(5)
C1 C2 1.337(5)
C1 C3 1.494(6)
C2 H2 0.9300
C3 C8 1.386(5)
C3 C4 1.388(6)
C4 C5 1.384(6)
C4 H4 0.9300
C5 C6 1.364(6)
C5 H5 0.9300
C6 C7 1.365(6)
C6 H6 0.9300
C7 C8 1.376(6)
C7 H7 0.9300
C8 H8 0.9300
C9 C10 1.374(6)
C9 C14 1.398(6)
C10 C11 1.378(8)
C10 H10 0.9300
C11 C12 1.375(9)
C11 H11 0.9300
C12 C13 1.382(9)
C12 H12 0.9300
C13 C14 1.378(6)
C13 H13 0.9300
C15 C16 1.481(8)
C15 C17 1.524(7)
C15 H15 0.9800
C16 H16A 0.9600
C16 H16B 0.9600
C16 H16C 0.9600
C17 H17A 0.9600
C17 H17B 0.9600
C17 H17C 0.9600
C18 C19 1.393(6)
C18 C23 1.397(6)
C19 C20 1.381(6)
C19 H19 0.9300
C20 C21 1.357(7)
C20 H20 0.9300
C21 C22 1.352(7)
C21 H21 0.9300
C22 C23 1.389(6)
C22 H22 0.9300
C24 C26 1.430(8)
C24 C25 1.523(8)
C24 H24 0.9800
C25 H25A 0.9600
C25 H25B 0.9600
C25 H25C 0.9600
C26 H26A 0.9600
C26 H26B 0.9600
C26 H26C 0.9600
C27 C32 1.384(5)
C27 C28 1.403(5)
C28 C29 1.374(6)
C29 C30 1.374(6)
C29 H29 0.9300
C30 C31 1.374(6)
C30 H30 0.9300
C31 C32 1.384(5)
C31 H31 0.9300
C32 H32 0.9300
C33 C35 1.455(7)
C33 C34 1.503(7)
C33 H33 0.9800
C34 H34A 0.9600
C34 H34B 0.9600
C34 H34C 0.9600
C35 H35A 0.9600
C35 H35B 0.9600
C35 H35C 0.9600
C36 C37 1.382(6)
C36 C41 1.388(6)
C37 C38 1.389(7)
C37 H37 0.9300
C38 C39 1.376(8)
C38 H38 0.9300
C39 C40 1.353(8)
C39 H39 0.9300
C40 C41 1.383(7)
C40 H40 0.9300
C41 H41 0.9300
C42 C43 1.339(6)
C42 C47 1.393(6)
C43 C44 1.387(7)
C43 H43 0.9300
C44 C45 1.362(9)
C44 H44 0.9300
C45 C46 1.347(9)
C45 H45 0.9300
C46 C47 1.382(8)
C46 H46 0.9300
C47 H47 0.9300
C48 C53 1.378(6)
C48 C49 1.379(6)
C49 C50 1.388(8)
C49 H49 0.9300
C50 C51 1.365(10)
C50 H50 0.9300
C51 C52 1.356(9)
C51 H51 0.9300
C52 C53 1.372(7)
C52 H52 0.9300
C53 H53 0.9300

loop_
_geom_torsion_atom_site_label_1
_geom_torsion_atom_site_label_2
_geom_torsion_atom_site_label_3
_geom_torsion_atom_site_label_4
_geom_torsion
C9 Ni1 P1 C2 -177.3(2)
O1 Ni1 P1 C2 0.91(17)
P2 Ni1 P1 C2 69.9(3)
C9 Ni1 P1 C27 -61.5(2)
O1 Ni1 P1 C27 116.61(19)
P2 Ni1 P1 C27 -174.4(2)
C9 Ni1 P1 C18 70.2(2)
O1 Ni1 P1 C18 -111.65(19)
P2 Ni1 P1 C18 -42.7(3)
C9 Ni1 P2 C42 147.5(2)
O1 Ni1 P2 C42 -30.45(19)
P1 Ni1 P2 C42 -99.1(3)
C9 Ni1 P2 C36 23.3(3)
O1 Ni1 P2 C36 -154.7(2)
P1 Ni1 P2 C36 136.7(3)
C9 Ni1 P2 C48 -98.0(2)
O1 Ni1 P2 C48 84.09(18)
P1 Ni1 P2 C48 15.5(3)
C9 Ni1 O1 C1 122(4)
P1 Ni1 O1 C1 -2.5(3)
P2 Ni1 O1 C1 -169.8(3)
Ni1 O1 C1 C2 3.7(5)
Ni1 O1 C1 C3 -175.6(3)
O1 C1 C2 P1 -2.6(6)
C3 C1 C2 P1 176.7(3)
C27 P1 C2 C1 -126.8(3)
C18 P1 C2 C1 118.2(3)
Ni1 P1 C2 C1 0.5(3)
O1 C1 C3 C8 167.9(4)
C2 C1 C3 C8 -11.4(7)
O1 C1 C3 C4 -12.6(6)
C2 C1 C3 C4 168.1(4)
C8 C3 C4 C5 0.8(7)
C1 C3 C4 C5 -178.7(4)
C3 C4 C5 C6 -0.5(7)
C4 C5 C6 C7 0.1(8)
C5 C6 C7 C8 -0.1(8)
C6 C7 C8 C3 0.5(8)
C4 C3 C8 C7 -0.8(7)
C1 C3 C8 C7 178.7(4)
O1 Ni1 C9 C10 164(4)
P1 Ni1 C9 C10 -71.6(4)
P2 Ni1 C9 C10 95.9(4)
O1 Ni1 C9 C14 -13(4)
P1 Ni1 C9 C14 111.2(3)
P2 Ni1 C9 C14 -81.3(3)
C14 C9 C10 C11 2.9(8)
Ni1 C9 C10 C11 -174.3(5)
C9 C10 C11 C12 -2.8(10)
C10 C11 C12 C13 0.1(12)
C11 C12 C13 C14 2.2(11)
C15 O2 C14 C13 -0.5(7)
C15 O2 C14 C9 177.1(4)
C12 C13 C14 O2 175.4(5)
C12 C13 C14 C9 -2.0(8)
C10 C9 C14 O2 -178.1(4)
Ni1 C9 C14 O2 -0.7(5)
C10 C9 C14 C13 -0.4(7)
Ni1 C9 C14 C13 176.9(4)
C14 O2 C15 C16 -158.7(5)
C14 O2 C15 C17 81.5(6)
C2 P1 C18 C19 -31.7(4)
C27 P1 C18 C19 -145.6(3)
Ni1 P1 C18 C19 76.0(3)
C2 P1 C18 C23 150.3(4)
C27 P1 C18 C23 36.4(4)
Ni1 P1 C18 C23 -102.0(4)
C23 C18 C19 C20 -2.0(7)
P1 C18 C19 C20 179.9(4)
C18 C19 C20 C21 -0.6(8)
C19 C20 C21 C22 1.9(9)
C20 C21 C22 C23 -0.5(9)
C24 O3 C23 C22 -2.8(8)
C24 O3 C23 C18 179.9(5)
C21 C22 C23 O3 -179.3(5)
C21 C22 C23 C18 -2.2(8)
C19 C18 C23 O3 -179.2(4)
P1 C18 C23 O3 -1.2(6)
C19 C18 C23 C22 3.3(7)
P1 C18 C23 C22 -178.7(4)
C23 O3 C24 C26 82.0(7)
C23 O3 C24 C25 -162.5(5)
C2 P1 C27 C32 113.4(4)
C18 P1 C27 C32 -132.5(4)
Ni1 P1 C27 C32 1.5(4)
C2 P1 C27 C28 -60.8(4)
C18 P1 C27 C28 53.4(4)
Ni1 P1 C27 C28 -172.7(3)
C33 O4 C28 C29 -6.1(7)
C33 O4 C28 C27 176.5(4)
C32 C27 C28 O4 178.6(4)
P1 C27 C28 O4 -7.1(5)
C32 C27 C28 C29 1.1(6)
P1 C27 C28 C29 175.3(4)
O4 C28 C29 C30 -178.2(5)
C27 C28 C29 C30 -0.9(7)
C28 C29 C30 C31 0.0(8)
C29 C30 C31 C32 0.7(7)
C28 C27 C32 C31 -0.3(6)
P1 C27 C32 C31 -174.7(3)
C30 C31 C32 C27 -0.6(7)
C28 O4 C33 C35 157.5(5)
C28 O4 C33 C34 -81.4(5)
C42 P2 C36 C37 165.2(4)
C48 P2 C36 C37 57.3(4)
Ni1 P2 C36 C37 -65.7(4)
C42 P2 C36 C41 -20.1(5)
C48 P2 C36 C41 -128.1(4)
Ni1 P2 C36 C41 108.9(4)
C41 C36 C37 C38 0.6(8)
P2 C36 C37 C38 175.4(4)
C36 C37 C38 C39 -0.6(9)
C37 C38 C39 C40 0.4(11)
C38 C39 C40 C41 -0.3(11)
C39 C40 C41 C36 0.4(10)
C37 C36 C41 C40 -0.5(8)
P2 C36 C41 C40 -175.3(4)
C36 P2 C42 C43 100.0(4)
C48 P2 C42 C43 -151.7(4)
Ni1 P2 C42 C43 -34.7(4)
C36 P2 C42 C47 -79.3(4)
C48 P2 C42 C47 29.0(5)
Ni1 P2 C42 C47 146.0(4)
C47 C42 C43 C44 1.5(8)
P2 C42 C43 C44 -177.8(4)
C42 C43 C44 C45 -1.5(9)
C43 C44 C45 C46 0.8(11)
C44 C45 C46 C47 -0.2(12)
C45 C46 C47 C42 0.2(10)
C43 C42 C47 C46 -0.8(8)
P2 C42 C47 C46 178.4(4)
C42 P2 C48 C53 93.9(4)
C36 P2 C48 C53 -159.2(4)
Ni1 P2 C48 C53 -26.9(4)
C42 P2 C48 C49 -81.3(5)
C36 P2 C48 C49 25.7(5)
Ni1 P2 C48 C49 157.9(4)
C53 C48 C49 C50 -1.4(8)
P2 C48 C49 C50 173.8(5)
C48 C49 C50 C51 0.1(11)
C49 C50 C51 C52 2.2(12)
C50 C51 C52 C53 -3.3(11)
C51 C52 C53 C48 2.1(9)
C49 C48 C53 C52 0.3(8)
P2 C48 C53 C52 -175.2(4)
